data_4074139
loop_
_publ_author_name
'Choukroun, Robert'
'Lorber, Christian'
'de Caro, Dominique'
'Vendier, Laure'

_publ_section_title
;
 B(C6F5)3Adducts of TCNE&#x2212; and TCNQ&#x2212;Vanadium Complexes as New
 Building Blocks for Molecule-Based Magnets
;
_journal_issue 18
_journal_name_full Organometallics
_journal_page_first 4243
_journal_paper_doi 10.1021/om060433w
_journal_volume 25
_journal_year 2006
_chemical_compound_source 'synthesis as described'
_chemical_formula_moiety 'C120 H52 B4 F60 N8 O4 V2'
_chemical_formula_sum 'C120 H52 B4 F60 N8 O4 V2'
_chemical_formula_weight 2954.82
_chemical_name_systematic
;
 ?
;
_space_group_IT_number 2
_symmetry_cell_setting triclinic
_symmetry_Int_Tables_number 2
_symmetry_space_group_name_Hall '-P 1'
_symmetry_space_group_name_H-M 'P -1'
_atom_sites_solution_hydrogens geom
_atom_sites_solution_primary direct
_atom_sites_solution_secondary difmap
_cell_angle_alpha 68.269(15)
_cell_angle_beta 85.017(12)
_cell_angle_gamma 80.614(13)
_cell_formula_units_Z 1
_cell_length_a 14.014(2)
_cell_length_b 14.414(2)
_cell_length_c 16.177(3)
_cell_measurement_reflns_used 2328
_cell_measurement_temperature 180
_cell_measurement_theta_max 32.17
_cell_measurement_theta_min 2.8691
_cell_measurement_wavelength 0.71073
_cell_volume 2993.6(9)
_computing_cell_refinement 'CrysAlis RED, Oxford Diffraction Ltd.'
_computing_data_collection 'CrysAlis CCD, Oxford Diffraction Ltd.'
_computing_data_reduction 'CrysAlis RED, Oxford Diffraction Ltd.'
_computing_molecular_graphics 'Ortep-3 for Windows (Farrugia, 1997)'
_computing_publication_material 'WinGX publication routines (Farrugia, 1999)'
_computing_structure_refinement 'SHELXL-97 (Sheldrick, 1997)'
_computing_structure_solution 'SHELXS-97 (Sheldrick, 1997)'
_diffrn_ambient_temperature 180
_diffrn_measured_fraction_theta_full 0.996
_diffrn_measured_fraction_theta_max 0.996
_diffrn_measurement_device_type 'Oxford-Diffraction XCALIBUR'
_diffrn_measurement_method \w-\f
_diffrn_radiation_monochromator graphite
_diffrn_radiation_source 'fine-focus sealed tube'
_diffrn_radiation_type MoK\a
_diffrn_reflns_av_R_equivalents 0.0851
_diffrn_reflns_av_unetI/netI 0.1906
_diffrn_reflns_limit_h_max 16
_diffrn_reflns_limit_h_min -16
_diffrn_reflns_limit_k_max 16
_diffrn_reflns_limit_k_min -14
_diffrn_reflns_limit_l_max 19
_diffrn_reflns_limit_l_min -17
_diffrn_reflns_number 19921
_diffrn_reflns_theta_full 24.66
_diffrn_reflns_theta_max 24.66
_diffrn_reflns_theta_min 2.87
_diffrn_standards_decay_% 0
_diffrn_standards_interval_count 0
_diffrn_standards_interval_time 0
_diffrn_standards_number 0
_exptl_absorpt_coefficient_mu 0.308
_exptl_absorpt_correction_T_max 0.945
_exptl_absorpt_correction_T_min 0.928
_exptl_absorpt_correction_type multi-scan
_exptl_absorpt_process_details
;
[c.f. r.h. blessing, acta cryst. (1995), a51, 33-38]
;
_exptl_crystal_colour 'dark orange'
_exptl_crystal_density_diffrn 1.639
_exptl_crystal_density_method 'not measured'
_exptl_crystal_description block
_exptl_crystal_F_000 1466
_exptl_crystal_size_max 0.25
_exptl_crystal_size_mid 0.225
_exptl_crystal_size_min 0.175
_refine_diff_density_max 0.487
_refine_diff_density_min -0.487
_refine_diff_density_rms 0.06
_refine_ls_extinction_method none
_refine_ls_goodness_of_fit_ref 0.896
_refine_ls_hydrogen_treatment mixed
_refine_ls_matrix_type full
_refine_ls_number_parameters 868
_refine_ls_number_reflns 10158
_refine_ls_number_restraints 0
_refine_ls_restrained_S_all 0.896
_refine_ls_R_factor_all 0.2305
_refine_ls_R_factor_gt 0.0797
_refine_ls_shift/su_max 0.002
_refine_ls_shift/su_mean 0
_refine_ls_structure_factor_coef Fsqd
_refine_ls_weighting_details 'calc w=1/[\s^2^(Fo^2^)+(0.0835P)^2^+0.0000P] where P=(Fo^2^+2Fc^2^)/3'
_refine_ls_weighting_scheme calc
_refine_ls_wR_factor_gt 0.1618
_refine_ls_wR_factor_ref 0.225
_reflns_number_gt 3170
_reflns_number_total 10158
_reflns_threshold_expression >2\s(I)
_cod_data_source_file om060433wsi20060518_105049.cif
_cod_data_source_block (5)
_cod_original_cell_volume 2993.8(8)
_cod_database_code 4074139

loop_
_symmetry_equiv_pos_as_xyz
'x, y, z'
'-x, -y, -z'

loop_
_atom_site_label
_atom_site_type_symbol
_atom_site_fract_x
_atom_site_fract_y
_atom_site_fract_z
_atom_site_U_iso_or_equiv
_atom_site_adp_type
_atom_site_occupancy
_atom_site_symmetry_multiplicity
_atom_site_calc_flag
_atom_site_refinement_flags
C6 C 0.6425(9) 0.3933(10) 0.4535(7) 0.136(5) Uani 1 1 d .
C2 C 0.5547(11) 0.4526(12) 0.3398(9) 0.180(8) Uani 1 1 d .
C3 C 0.5309(7) 0.3799(9) 0.3091(7) 0.111(4) Uani 1 1 d .
C115 C 0.4930(5) 0.3040(5) 0.1384(5) 0.0496(19) Uani 1 1 d .
C116 C 0.4303(6) 0.3340(6) 0.0717(6) 0.059(2) Uani 1 1 d .
C117 C 0.4547(8) 0.3802(6) -0.0180(6) 0.069(2) Uani 1 1 d .
C118 C 0.5494(8) 0.3933(7) -0.0420(6) 0.081(3) Uani 1 1 d .
C119 C 0.6153(7) 0.3664(7) 0.0222(7) 0.080(3) Uani 1 1 d .
C120 C 0.5864(7) 0.3215(6) 0.1105(6) 0.072(2) Uani 1 1 d .
C121 C 0.3568(5) 0.2541(6) 0.2741(5) 0.054(2) Uani 1 1 d .
C122 C 0.3042(6) 0.1774(6) 0.2827(5) 0.060(2) Uani 1 1 d .
C123 C 0.2097(6) 0.1742(7) 0.3074(5) 0.067(2) Uani 1 1 d .
C124 C 0.1558(7) 0.2556(7) 0.3255(5) 0.072(2) Uani 1 1 d .
C125 C 0.2020(8) 0.3335(8) 0.3168(6) 0.085(3) Uani 1 1 d .
C126 C 0.2978(7) 0.3343(7) 0.2903(6) 0.078(3) Uani 1 1 d .
C127 C 0.5324(5) 0.1414(6) 0.2928(5) 0.053(2) Uani 1 1 d .
C128 C 0.5548(6) 0.1061(7) 0.3812(7) 0.069(2) Uani 1 1 d .
C129 C 0.6071(7) 0.0142(8) 0.4245(6) 0.080(3) Uani 1 1 d .
C130 C 0.6388(6) -0.0491(7) 0.3787(9) 0.089(3) Uani 1 1 d .
C131 C 0.6197(6) -0.0190(7) 0.2913(8) 0.075(3) Uani 1 1 d .
C132 C 0.5665(6) 0.0745(7) 0.2511(6) 0.066(2) Uani 1 1 d .
C4 C 0.6204(10) 0.4814(10) 0.3485(9) 0.150(7) Uani 1 1 d .
C5 C 0.6917(7) 0.5288(7) 0.2933(7) 0.086(3) Uani 1 1 d .
C135 C 0.7733(5) 0.7258(5) 0.1162(5) 0.0487(19) Uani 1 1 d .
C136 C 0.6796(6) 0.7684(7) 0.1192(6) 0.066(2) Uani 1 1 d .
C137 C 0.6293(7) 0.8384(7) 0.0514(7) 0.084(3) Uani 1 1 d .
C138 C 0.6723(7) 0.8787(7) -0.0283(7) 0.074(2) Uani 1 1 d .
C139 C 0.7675(7) 0.8447(7) -0.0390(6) 0.064(2) Uani 1 1 d .
C140 C 0.8154(6) 0.7701(6) 0.0326(6) 0.056(2) Uani 1 1 d .
C141 C 0.9163(5) 0.5645(5) 0.1651(4) 0.0484(19) Uani 1 1 d .
C142 C 0.8962(6) 0.4890(6) 0.1384(5) 0.063(2) Uani 1 1 d .
C143 C 0.9668(7) 0.4253(7) 0.1120(6) 0.070(2) Uani 1 1 d .
C144 C 1.0609(7) 0.4338(7) 0.1158(6) 0.077(3) Uani 1 1 d .
C145 C 1.0852(6) 0.5072(7) 0.1399(6) 0.075(3) Uani 1 1 d .
C146 C 1.0113(6) 0.5702(6) 0.1641(5) 0.065(2) Uani 1 1 d .
C147 C 0.8660(5) 0.6782(7) 0.2698(5) 0.055(2) Uani 1 1 d .
C148 C 0.8816(5) 0.7744(7) 0.2527(6) 0.064(2) Uani 1 1 d .
C149 C 0.9056(7) 0.8095(11) 0.3133(9) 0.096(4) Uani 1 1 d .
C150 C 0.9174(8) 0.7501(13) 0.3977(10) 0.104(4) Uani 1 1 d .
C151 C 0.9066(8) 0.6518(14) 0.4198(7) 0.126(5) Uani 1 1 d .
C152 C 0.8814(7) 0.6156(9) 0.3581(7) 0.093(3) Uani 1 1 d .
C53 C 0.7314(9) 0.1076(11) 0.0099(10) 0.158(6) Uani 1 1 d .
H53A H 0.6922 0.0533 0.0321 0.19 Uiso 1 1 calc R
H53B H 0.6883 0.171 -0.0117 0.19 Uiso 1 1 calc R
C54 C 0.7896(11) 0.1062(10) 0.0830(9) 0.146(5) Uani 1 1 d .
H54A H 0.764 0.161 0.1033 0.175 Uiso 1 1 calc R
H54B H 0.7906 0.0427 0.133 0.175 Uiso 1 1 calc R
C55 C 0.8869(11) 0.1187(13) 0.0418(13) 0.190(7) Uani 1 1 d .
H55A H 0.9374 0.0816 0.0839 0.228 Uiso 1 1 calc R
H55B H 0.896 0.1892 0.0155 0.228 Uiso 1 1 calc R
C56 C 0.8824(11) 0.0734(13) -0.0280(9) 0.175(6) Uani 1 1 d .
H56A H 0.9271 0.1006 -0.0772 0.21 Uiso 1 1 calc R
H56B H 0.9002 0.0008 -0.0027 0.21 Uiso 1 1 calc R
C57 C 0.1918(13) 0.7661(14) 0.633(2) 0.191(8) Uani 1 1 d .
H57A H 0.2582 0.7355 0.6467 0.229 Uiso 1 1 calc R
H57B H 0.1527 0.7135 0.6409 0.229 Uiso 1 1 calc R
O2 O 0.1863(10) 0.8327(17) 0.5506(10) 0.214(6) Uani 1 1 d .
C59 C 0.1217(17) 0.9188(18) 0.5453(18) 0.247(11) Uani 1 1 d .
H59A H 0.0609 0.9189 0.5206 0.296 Uiso 1 1 calc R
H59B H 0.1486 0.9795 0.5093 0.296 Uiso 1 1 calc R
C60 C 0.1094(18) 0.910(2) 0.634(3) 0.249(15) Uani 1 1 d .
H60A H 0.1341 0.9656 0.6419 0.299 Uiso 1 1 calc R
H60B H 0.041 0.9146 0.6506 0.299 Uiso 1 1 calc R
N2 N 0.3396(5) 0.6496(6) 0.4755(5) 0.097(3) Uani 1 1 d .
N3 N 0.5092(5) 0.3237(5) 0.2844(5) 0.079(2) Uani 1 1 d .
N4 N 0.7529(5) 0.5687(5) 0.2508(4) 0.0599(17) Uani 1 1 d .
O1 O 0.7901(7) 0.0967(7) -0.0571(5) 0.136(3) Uani 1 1 d .
F16 F 0.3367(4) 0.3219(4) 0.0898(3) 0.0888(15) Uani 1 1 d .
F17 F 0.3899(4) 0.4081(4) -0.0801(3) 0.1077(18) Uani 1 1 d .
F18 F 0.5744(4) 0.4383(4) -0.1284(4) 0.1185(19) Uani 1 1 d .
F19 F 0.7079(4) 0.3804(5) 0.0000(4) 0.133(2) Uani 1 1 d .
F20 F 0.6581(3) 0.2944(4) 0.1701(3) 0.0984(16) Uani 1 1 d .
F22 F 0.3525(3) 0.1001(4) 0.2604(4) 0.1038(18) Uani 1 1 d .
F23 F 0.1673(3) 0.0951(4) 0.3128(4) 0.1024(17) Uani 1 1 d .
F24 F 0.0631(4) 0.2536(4) 0.3485(3) 0.1091(18) Uani 1 1 d .
F25 F 0.1487(4) 0.4161(5) 0.3303(4) 0.140(2) Uani 1 1 d .
F26 F 0.3325(4) 0.4176(4) 0.2836(4) 0.127(2) Uani 1 1 d .
F28 F 0.5227(4) 0.1600(4) 0.4335(3) 0.0951(16) Uani 1 1 d .
F29 F 0.6286(4) -0.0164(5) 0.5116(4) 0.124(2) Uani 1 1 d .
F30 F 0.6906(4) -0.1401(4) 0.4209(4) 0.130(2) Uani 1 1 d .
F31 F 0.6487(4) -0.0797(4) 0.2464(4) 0.121(2) Uani 1 1 d .
F32 F 0.5484(3) 0.0993(3) 0.1645(3) 0.0818(14) Uani 1 1 d .
F36 F 0.6289(3) 0.7351(4) 0.1989(3) 0.1060(18) Uani 1 1 d .
F37 F 0.5350(4) 0.8716(5) 0.0627(4) 0.135(2) Uani 1 1 d .
F38 F 0.6251(4) 0.9503(4) -0.0966(3) 0.1126(19) Uani 1 1 d .
F39 F 0.8146(4) 0.8826(4) -0.1170(3) 0.0944(15) Uani 1 1 d .
F40 F 0.9110(3) 0.7431(3) 0.0184(3) 0.0769(13) Uani 1 1 d .
F42 F 0.8042(3) 0.4780(4) 0.1321(3) 0.0883(15) Uani 1 1 d .
F43 F 0.9419(4) 0.3544(4) 0.0872(4) 0.1048(17) Uani 1 1 d .
F44 F 1.1316(4) 0.3728(4) 0.0912(4) 0.1072(18) Uani 1 1 d .
F45 F 1.1780(4) 0.5189(4) 0.1402(4) 0.120(2) Uani 1 1 d .
F46 F 1.0427(3) 0.6412(4) 0.1868(4) 0.1065(18) Uani 1 1 d .
F48 F 0.8745(4) 0.8423(4) 0.1697(4) 0.117(2) Uani 1 1 d .
F49 F 0.9208(5) 0.9061(5) 0.2914(5) 0.154(3) Uani 1 1 d .
F50 F 0.9395(5) 0.7801(6) 0.4605(4) 0.164(3) Uani 1 1 d .
F51 F 0.9223(6) 0.5796(8) 0.5035(5) 0.222(4) Uani 1 1 d .
F52 F 0.8756(5) 0.5151(6) 0.3823(4) 0.161(3) Uani 1 1 d .
V1 V 0.31138(9) 0.72648(9) 0.34617(8) 0.0503(4) Uani 1 1 d .
C11A C 0.3954(8) 0.8417(8) 0.2466(9) 0.120(2) Uani 1 1 d .
H11A H 0.4231 0.8387 0.1898 0.144 Uiso 1 1 calc R
C7A C 0.3034(8) 0.8927(8) 0.2586(9) 0.120(2) Uani 1 1 d .
H7A H 0.2561 0.9328 0.213 0.144 Uiso 1 1 calc R
C8A C 0.2999(9) 0.8829(8) 0.3482(9) 0.120(2) Uani 1 1 d .
H8A H 0.2483 0.915 0.3777 0.144 Uiso 1 1 calc R
C9A C 0.3855(8) 0.8358(8) 0.3816(9) 0.120(2) Uani 1 1 d .
H9A H 0.4039 0.8243 0.4421 0.144 Uiso 1 1 calc R
C10A C 0.4423(9) 0.8039(8) 0.3249(8) 0.120(2) Uani 1 1 d .
H10A H 0.5095 0.7712 0.334 0.144 Uiso 1 1 calc R
B1 B 0.4703(6) 0.2550(7) 0.2441(6) 0.052(2) Uani 1 1 d .
B2 B 0.8311(6) 0.6368(7) 0.1988(6) 0.053(2) Uani 1 1 d .
C61 C 0.1550(17) 0.824(3) 0.6864(15) 0.263(17) Uani 1 1 d .
H61A H 0.111 0.7886 0.7325 0.316 Uiso 1 1 calc R
H61B H 0.2077 0.8362 0.7146 0.316 Uiso 1 1 calc R
N1 N 0.4173(6) 0.6256(6) 0.3235(5) 0.091(3) Uani 1 1 d .
C1 C 0.4750(9) 0.5635(8) 0.3243(5) 0.107(4) Uani 1 1 d .
C12 C 0.2270(9) 0.6525(14) 0.2797(12) 0.110(4) Uani 1 1 d .
H12 H 0.2541 0.6181 0.239 0.132 Uiso 1 1 calc R
C13 C 0.2151(9) 0.6078(9) 0.3704(12) 0.113(4) Uani 1 1 d .
H13 H 0.2307 0.5357 0.4056 0.135 Uiso 1 1 calc R
C14 C 0.1650(8) 0.6811(15) 0.4010(8) 0.106(4) Uani 1 1 d .
H14 H 0.1397 0.6698 0.4618 0.127 Uiso 1 1 calc R
C16 C 0.1873(10) 0.7501(13) 0.2557(8) 0.112(4) Uani 1 1 d .
H16 H 0.1807 0.7987 0.1945 0.135 Uiso 1 1 calc R
C15 C 0.1505(7) 0.7676(10) 0.3310(13) 0.111(4) Uani 1 1 d .
H15 H 0.1125 0.8306 0.3322 0.133 Uiso 1 1 calc R

loop_
_atom_site_aniso_label
_atom_site_aniso_U_11
_atom_site_aniso_U_22
_atom_site_aniso_U_33
_atom_site_aniso_U_23
_atom_site_aniso_U_13
_atom_site_aniso_U_12
C6 0.156(11) 0.179(12) 0.047(7) -0.051(8) -0.008(7) 0.074(9)
C2 0.240(16) 0.252(17) 0.182(13) -0.188(13) 0.137(12) -0.218(15)
C3 0.116(9) 0.160(11) 0.110(9) -0.096(9) 0.070(7) -0.094(8)
C115 0.042(5) 0.048(5) 0.067(6) -0.025(4) 0.001(4) -0.018(4)
C116 0.046(6) 0.070(6) 0.071(7) -0.041(5) -0.007(5) 0.002(4)
C117 0.076(7) 0.070(6) 0.062(7) -0.030(5) -0.017(6) 0.011(5)
C118 0.092(8) 0.086(7) 0.049(7) -0.011(5) -0.009(6) -0.001(6)
C119 0.068(7) 0.085(7) 0.073(7) -0.013(6) 0.011(6) -0.019(5)
C120 0.080(7) 0.080(6) 0.057(6) -0.020(5) -0.015(5) -0.022(5)
C121 0.067(6) 0.051(5) 0.050(5) -0.025(4) 0.006(4) -0.014(4)
C122 0.068(6) 0.047(5) 0.072(6) -0.029(4) -0.003(4) -0.009(5)
C123 0.047(6) 0.064(6) 0.077(6) -0.003(5) 0.001(4) -0.026(5)
C124 0.066(7) 0.083(7) 0.070(6) -0.037(5) 0.017(5) -0.013(6)
C125 0.096(8) 0.089(8) 0.095(8) -0.064(6) 0.033(6) -0.028(6)
C126 0.083(7) 0.084(7) 0.094(7) -0.056(6) 0.035(5) -0.043(6)
C127 0.057(5) 0.057(5) 0.055(6) -0.030(5) 0.003(4) -0.014(4)
C128 0.057(6) 0.072(7) 0.077(7) -0.027(6) 0.006(5) -0.015(5)
C129 0.077(7) 0.090(8) 0.055(7) -0.005(6) 0.005(5) -0.018(6)
C130 0.059(6) 0.061(7) 0.121(10) -0.010(8) 0.007(7) 0.001(5)
C131 0.065(7) 0.065(7) 0.095(8) -0.030(7) 0.020(6) -0.014(5)
C132 0.057(6) 0.074(7) 0.076(7) -0.036(6) 0.008(5) -0.015(5)
C4 0.179(12) 0.193(13) 0.180(14) -0.160(12) 0.129(11) -0.159(11)
C5 0.084(7) 0.107(8) 0.104(8) -0.072(7) 0.045(6) -0.059(6)
C135 0.048(5) 0.056(5) 0.043(5) -0.018(4) 0.009(4) -0.015(4)
C136 0.057(6) 0.078(6) 0.056(6) -0.020(5) 0.002(5) 0.002(5)
C137 0.056(7) 0.090(7) 0.084(8) -0.018(6) -0.001(6) 0.013(6)
C138 0.065(7) 0.079(7) 0.072(7) -0.023(6) -0.006(6) -0.006(6)
C139 0.079(7) 0.068(6) 0.044(6) -0.015(5) 0.007(5) -0.019(5)
C140 0.044(5) 0.054(5) 0.076(7) -0.034(5) -0.003(5) 0.002(4)
C141 0.037(5) 0.053(5) 0.053(5) -0.013(4) -0.005(4) -0.014(4)
C142 0.054(6) 0.063(6) 0.066(6) -0.020(5) 0.000(4) -0.007(5)
C143 0.055(6) 0.073(7) 0.085(7) -0.031(5) -0.003(5) -0.012(5)
C144 0.071(7) 0.068(7) 0.089(7) -0.036(6) 0.002(5) 0.012(5)
C145 0.030(5) 0.083(7) 0.112(8) -0.037(6) 0.010(5) -0.010(5)
C146 0.055(6) 0.072(6) 0.081(6) -0.041(5) -0.002(4) -0.018(5)
C147 0.044(5) 0.073(6) 0.048(5) -0.020(5) 0.005(4) -0.020(4)
C148 0.063(6) 0.078(7) 0.060(6) -0.033(6) -0.005(4) -0.014(5)
C149 0.081(8) 0.133(11) 0.116(10) -0.094(9) -0.020(7) -0.001(7)
C150 0.082(8) 0.173(14) 0.097(11) -0.094(11) -0.004(7) -0.020(8)
C151 0.120(10) 0.243(17) 0.028(7) -0.042(10) -0.009(6) -0.074(10)
C152 0.095(8) 0.106(9) 0.072(8) -0.013(7) -0.008(6) -0.042(6)
C53 0.130(11) 0.265(18) 0.137(12) -0.133(13) 0.046(10) -0.070(10)
C54 0.173(15) 0.150(12) 0.115(11) -0.050(9) -0.013(10) -0.008(10)
C55 0.109(12) 0.256(19) 0.26(2) -0.134(17) 0.015(13) -0.080(12)
C56 0.120(13) 0.240(18) 0.115(12) -0.020(11) -0.033(9) 0.019(12)
C57 0.187(17) 0.149(16) 0.22(2) -0.089(18) 0.005(17) 0.059(12)
O2 0.210(12) 0.261(17) 0.137(10) -0.075(11) 0.048(9) 0.037(12)
C59 0.22(2) 0.20(2) 0.25(3) -0.037(19) 0.009(19) 0.064(16)
C60 0.21(3) 0.31(3) 0.37(4) -0.28(4) 0.08(3) -0.11(3)
N2 0.112(6) 0.119(7) 0.040(5) -0.023(5) -0.024(4) 0.031(5)
N3 0.093(6) 0.091(6) 0.085(6) -0.059(5) 0.019(4) -0.047(4)
N4 0.053(4) 0.070(5) 0.068(5) -0.034(4) 0.011(3) -0.023(4)
O1 0.105(6) 0.195(8) 0.080(5) -0.031(5) 0.005(5) 0.007(6)
F16 0.069(4) 0.114(4) 0.087(4) -0.035(3) -0.013(3) -0.020(3)
F17 0.111(4) 0.127(5) 0.081(4) -0.032(3) -0.024(3) -0.006(4)
F18 0.147(5) 0.126(5) 0.063(4) -0.014(4) 0.006(3) -0.017(4)
F19 0.088(4) 0.181(6) 0.100(5) -0.010(4) 0.032(3) -0.049(4)
F20 0.064(3) 0.141(5) 0.076(4) -0.013(3) -0.001(3) -0.040(3)
F22 0.059(3) 0.081(3) 0.207(6) -0.093(4) -0.005(3) -0.006(3)
F23 0.067(3) 0.077(4) 0.166(5) -0.042(4) -0.003(3) -0.026(3)
F24 0.072(4) 0.156(5) 0.111(4) -0.064(4) 0.027(3) -0.027(3)
F25 0.109(5) 0.148(5) 0.215(7) -0.141(5) 0.030(4) 0.002(4)
F26 0.114(5) 0.089(4) 0.219(7) -0.102(5) 0.016(4) -0.024(3)
F28 0.115(4) 0.114(4) 0.070(3) -0.045(3) 0.003(3) -0.028(3)
F29 0.105(4) 0.149(5) 0.085(4) 0.000(4) -0.018(3) -0.025(4)
F30 0.095(4) 0.102(4) 0.142(5) 0.001(4) 0.005(4) 0.014(4)
F31 0.119(5) 0.082(4) 0.157(6) -0.057(4) 0.042(4) 0.004(3)
F32 0.102(4) 0.080(3) 0.080(4) -0.051(3) 0.001(3) -0.010(3)
F36 0.074(3) 0.131(5) 0.088(4) -0.028(4) 0.030(3) 0.011(3)
F37 0.081(4) 0.132(5) 0.133(5) -0.002(4) 0.008(3) 0.034(4)
F38 0.107(4) 0.105(4) 0.088(4) 0.002(3) -0.034(3) 0.016(3)
F39 0.111(4) 0.088(4) 0.063(3) -0.004(3) 0.008(3) -0.016(3)
F40 0.063(3) 0.084(3) 0.063(3) -0.009(3) 0.021(2) -0.007(3)
F42 0.060(3) 0.110(4) 0.127(4) -0.078(3) -0.005(3) -0.015(3)
F43 0.099(4) 0.102(4) 0.140(5) -0.077(4) -0.002(3) -0.011(3)
F44 0.081(4) 0.113(4) 0.131(5) -0.062(4) 0.005(3) 0.015(3)
F45 0.059(4) 0.150(5) 0.177(6) -0.095(5) 0.017(3) -0.015(3)
F46 0.063(3) 0.125(4) 0.167(5) -0.091(4) 0.025(3) -0.037(3)
F48 0.195(6) 0.069(4) 0.098(4) -0.024(3) -0.033(4) -0.045(4)
F49 0.188(7) 0.127(5) 0.198(7) -0.113(5) -0.063(5) -0.004(5)
F50 0.139(6) 0.292(9) 0.132(6) -0.150(7) -0.002(4) -0.054(5)
F51 0.258(10) 0.324(11) 0.078(5) -0.023(7) -0.050(6) -0.122(8)
F52 0.221(8) 0.146(6) 0.091(5) 0.030(4) -0.078(5) -0.091(5)
V1 0.0560(9) 0.0433(8) 0.0479(8) -0.0147(6) -0.0103(6) 0.0032(6)
C11A 0.126(5) 0.086(4) 0.163(6) -0.055(4) 0.019(5) -0.041(4)
C7A 0.126(5) 0.086(4) 0.163(6) -0.055(4) 0.019(5) -0.041(4)
C8A 0.126(5) 0.086(4) 0.163(6) -0.055(4) 0.019(5) -0.041(4)
C9A 0.126(5) 0.086(4) 0.163(6) -0.055(4) 0.019(5) -0.041(4)
C10A 0.126(5) 0.086(4) 0.163(6) -0.055(4) 0.019(5) -0.041(4)
B1 0.054(6) 0.067(6) 0.052(6) -0.036(5) 0.008(5) -0.025(5)
B2 0.051(6) 0.060(6) 0.048(6) -0.016(5) 0.005(4) -0.020(5)
C61 0.20(2) 0.39(4) 0.151(18) -0.08(2) -0.083(15) 0.09(2)
N1 0.101(6) 0.078(6) 0.089(6) -0.048(5) -0.016(4) 0.044(5)
C1 0.175(12) 0.095(8) 0.036(6) -0.026(6) -0.005(6) 0.035(8)
C12 0.121(10) 0.126(12) 0.115(12) -0.066(10) -0.020(9) -0.043(9)
C13 0.120(10) 0.071(8) 0.137(13) -0.009(9) -0.019(9) -0.046(7)
C14 0.079(8) 0.160(13) 0.087(10) -0.041(11) 0.022(7) -0.062(8)
C16 0.111(10) 0.146(14) 0.073(9) -0.012(9) -0.028(8) -0.051(9)
C15 0.066(7) 0.105(10) 0.144(13) -0.024(11) -0.026(8) 0.000(6)

loop_
_atom_type_symbol
_atom_type_description
_atom_type_scat_dispersion_real
_atom_type_scat_dispersion_imag
_atom_type_scat_source
C C 0.0033 0.0016 'International Tables Vol C Tables 4.2.6.8 and 6.1.1.4'
H H 0 0 'International Tables Vol C Tables 4.2.6.8 and 6.1.1.4'
B B 0.0013 0.0007 'International Tables Vol C Tables 4.2.6.8 and 6.1.1.4'
N N 0.0061 0.0033 'International Tables Vol C Tables 4.2.6.8 and 6.1.1.4'
O O 0.0106 0.006 'International Tables Vol C Tables 4.2.6.8 and 6.1.1.4'
F F 0.0171 0.0103 'International Tables Vol C Tables 4.2.6.8 and 6.1.1.4'
V V 0.3005 0.5294 'International Tables Vol C Tables 4.2.6.8 and 6.1.1.4'
Ti Ti 0.2776 0.4457 'International Tables Vol C Tables 4.2.6.8 and 6.1.1.4'
Cr Cr 0.3209 0.6236 'International Tables Vol C Tables 4.2.6.8 and 6.1.1.4'

loop_
_geom_angle_atom_site_label_1
_geom_angle_atom_site_label_2
_geom_angle_atom_site_label_3
_geom_angle
_geom_angle_site_symmetry_1
N2 C6 C4 167.7(13) 2_666
C4 C2 C3 138.3(15) .
C4 C2 C1 96.7(12) .
C3 C2 C1 119.7(13) .
N3 C3 C2 177.8(14) .
C116 C115 C120 114.1(8) .
C116 C115 B1 127.9(7) .
C120 C115 B1 118.0(7) .
F16 C116 C115 120.2(8) .
F16 C116 C117 115.4(8) .
C115 C116 C117 124.4(8) .
F17 C117 C118 119.6(9) .
F17 C117 C116 121.5(9) .
C118 C117 C116 118.9(8) .
F18 C118 C119 120.8(10) .
F18 C118 C117 119.8(9) .
C119 C118 C117 119.3(9) .
F19 C119 C118 120.2(10) .
F19 C119 C120 120.7(9) .
C118 C119 C120 119.1(9) .
F20 C120 C115 121.0(8) .
F20 C120 C119 114.9(8) .
C115 C120 C119 124.1(8) .
C122 C121 C126 111.0(7) .
C122 C121 B1 125.1(7) .
C126 C121 B1 123.8(7) .
C123 C122 F22 117.5(8) .
C123 C122 C121 126.7(8) .
F22 C122 C121 115.8(7) .
F23 C123 C122 120.6(8) .
F23 C123 C124 120.2(8) .
C122 C123 C124 119.2(8) .
F24 C124 C125 123.3(9) .
F24 C124 C123 119.5(8) .
C125 C124 C123 117.2(8) .
C124 C125 C126 121.7(8) .
C124 C125 F25 117.7(9) .
C126 C125 F25 120.5(9) .
F26 C126 C125 114.3(8) .
F26 C126 C121 121.5(8) .
C125 C126 C121 124.1(8) .
C128 C127 C132 113.6(8) .
C128 C127 B1 121.4(7) .
C132 C127 B1 125.0(7) .
F28 C128 C129 114.4(9) .
F28 C128 C127 121.4(8) .
C129 C128 C127 124.1(8) .
F29 C129 C128 121.8(10) .
F29 C129 C130 118.9(10) .
C128 C129 C130 119.2(9) .
F30 C130 C131 120.5(11) .
F30 C130 C129 119.7(12) .
C131 C130 C129 119.8(9) .
F31 C131 C130 120.5(10) .
F31 C131 C132 120.9(10) .
C130 C131 C132 118.5(9) .
F32 C132 C127 119.6(8) .
F32 C132 C131 115.7(8) .
C127 C132 C131 124.8(9) .
C2 C4 C5 135.6(14) .
C2 C4 C6 94.9(13) .
C5 C4 C6 122.7(13) .
N4 C5 C4 176.7(11) .
C136 C135 C140 110.6(7) .
C136 C135 B2 125.7(7) .
C140 C135 B2 123.6(7) .
C137 C136 C135 126.9(8) .
C137 C136 F36 115.5(8) .
C135 C136 F36 117.6(7) .
C138 C137 C136 120.6(9) .
C138 C137 F37 118.5(9) .
C136 C137 F37 120.8(9) .
F38 C138 C137 122.2(9) .
F38 C138 C139 119.7(9) .
C137 C138 C139 118.1(9) .
F39 C139 C138 120.9(8) .
F39 C139 C140 120.2(8) .
C138 C139 C140 119.0(8) .
F40 C140 C139 115.8(8) .
F40 C140 C135 119.4(7) .
C139 C140 C135 124.7(8) .
C146 C141 C142 113.9(7) .
C146 C141 B2 123.6(7) .
C142 C141 B2 122.4(7) .
F42 C142 C141 120.2(7) .
F42 C142 C143 116.2(8) .
C141 C142 C143 123.6(8) .
F43 C143 C144 121.0(8) .
F43 C143 C142 120.1(8) .
C144 C143 C142 118.8(9) .
F44 C144 C143 120.5(9) .
F44 C144 C145 119.1(9) .
C143 C144 C145 120.3(8) .
F45 C145 C144 120.7(8) .
F45 C145 C146 120.9(8) .
C144 C145 C146 118.3(8) .
C141 C146 F46 121.0(7) .
C141 C146 C145 125.0(8) .
F46 C146 C145 114.0(7) .
C148 C147 C152 112.8(8) .
C148 C147 B2 125.8(8) .
C152 C147 B2 121.3(8) .
F48 C148 C149 114.7(10) .
F48 C148 C147 119.9(7) .
C149 C148 C147 125.4(10) .
C150 C149 C148 121.4(12) .
C150 C149 F49 116.3(11) .
C148 C149 F49 122.3(12) .
F50 C150 C149 124.4(14) .
F50 C150 C151 118.6(14) .
C149 C150 C151 117.0(11) .
C150 C151 F51 123.9(13) .
C150 C151 C152 121.8(12) .
F51 C151 C152 114.2(15) .
F52 C152 C151 119.9(11) .
F52 C152 C147 118.6(9) .
C151 C152 C147 121.5(11) .
O1 C53 C54 110.0(11) .
O1 C53 H53A 109.7 .
C54 C53 H53A 109.7 .
O1 C53 H53B 109.7 .
C54 C53 H53B 109.7 .
H53A C53 H53B 108.2 .
C55 C54 C53 103.7(11) .
C55 C54 H54A 111 .
C53 C54 H54A 111 .
C55 C54 H54B 111 .
C53 C54 H54B 111 .
H54A C54 H54B 109 .
C54 C55 C56 99.3(12) .
C54 C55 H55A 111.9 .
C56 C55 H55A 111.9 .
C54 C55 H55B 111.9 .
C56 C55 H55B 111.9 .
H55A C55 H55B 109.6 .
O1 C56 C55 107.9(13) .
O1 C56 H56A 110.1 .
C55 C56 H56A 110.1 .
O1 C56 H56B 110.1 .
C55 C56 H56B 110.1 .
H56A C56 H56B 108.4 .
O2 C57 C61 103.7(17) .
O2 C57 H57A 111 .
C61 C57 H57A 111 .
O2 C57 H57B 111 .
C61 C57 H57B 111 .
H57A C57 H57B 109 .
C57 O2 C59 111.9(14) .
O2 C59 C60 102(2) .
O2 C59 H59A 111.3 .
C60 C59 H59A 111.3 .
O2 C59 H59B 111.3 .
C60 C59 H59B 111.3 .
H59A C59 H59B 109.2 .
C61 C60 C59 111(2) .
C61 C60 H60A 109.5 .
C59 C60 H60A 109.5 .
C61 C60 H60B 109.5 .
C59 C60 H60B 109.5 .
H60A C60 H60B 108.1 .
C6 N2 V1 178.4(9) 2_666
C3 N3 B1 173.7(10) .
C5 N4 B2 170.8(8) .
C53 O1 C56 107.4(10) .
N1 V1 N2 85.0(3) .
N1 V1 C10A 77.3(4) .
N2 V1 C10A 92.1(4) .
N1 V1 C15 137.8(4) .
N2 V1 C15 109.1(6) .
C10A V1 C15 138.6(5) .
N1 V1 C8A 136.1(4) .
N2 V1 C8A 97.8(4) .
C10A V1 C8A 58.9(4) .
C15 V1 C8A 82.6(4) .
N1 V1 C11A 84.4(4) .
N2 V1 C11A 127.3(4) .
C10A V1 C11A 35.3(4) .
C15 V1 C11A 113.1(6) .
C8A V1 C11A 59.1(4) .
N1 V1 C13 85.4(5) .
N2 V1 C13 82.4(5) .
C10A V1 C13 162.2(5) .
C15 V1 C13 58.8(4) .
C8A V1 C13 138.4(5) .
C11A V1 C13 147.3(6) .
N1 V1 C14 120.4(6) .
N2 V1 C14 78.8(4) .
C10A V1 C14 158.8(5) .
C15 V1 C14 34.5(4) .
C8A V1 C14 103.0(6) .
C11A V1 C14 147.6(6) .
C13 V1 C14 35.9(4) .
N1 V1 C16 108.3(6) .
N2 V1 C16 136.1(4) .
C10A V1 C16 131.3(5) .
C15 V1 C16 35.4(4) .
C8A V1 C16 99.6(6) .
C11A V1 C16 96.1(5) .
C13 V1 C16 58.3(4) .
C14 V1 C16 58.1(4) .
N1 V1 C12 79.5(4) .
N2 V1 C12 116.3(6) .
C10A V1 C12 141.3(5) .
C15 V1 C12 58.5(4) .
C8A V1 C12 134.1(6) .
C11A V1 C12 112.1(6) .
C13 V1 C12 35.3(4) .
C14 V1 C12 58.8(4) .
C16 V1 C12 34.5(4) .
N1 V1 C7A 119.7(4) .
N2 V1 C7A 132.9(4) .
C10A V1 C7A 60.1(4) .
C15 V1 C7A 80.1(5) .
C8A V1 C7A 36.0(3) .
C11A V1 C7A 36.3(3) .
C13 V1 C7A 134.5(4) .
C14 V1 C7A 113.0(6) .
C16 V1 C7A 77.2(5) .
C12 V1 C7A 107.8(6) .
N1 V1 C9A 106.5(4) .
N2 V1 C9A 77.7(4) .
C10A V1 C9A 34.1(3) .
C15 V1 C9A 115.2(4) .
C8A V1 C9A 34.2(3) .
C11A V1 C9A 56.6(4) .
C13 V1 C9A 155.7(6) .
C14 V1 C9A 124.7(5) .
C16 V1 C9A 132.5(6) .
C12 V1 C9A 165.5(6) .
C7A V1 C9A 57.7(4) .
C10A C11A C7A 109.3(13) .
C10A C11A V1 71.8(7) .
C7A C11A V1 72.9(6) .
C10A C11A H11A 125.3 .
C7A C11A H11A 125.3 .
V1 C11A H11A 125.3 .
C8A C7A C11A 104.2(13) .
C8A C7A V1 70.8(7) .
C11A C7A V1 70.8(6) .
C8A C7A H7A 127.7 .
C11A C7A H7A 127.7 .
V1 C7A H7A 127.7 .
C9A C8A C7A 107.4(13) .
C9A C8A V1 74.3(7) .
C7A C8A V1 73.2(6) .
C9A C8A H8A 125.9 .
C7A C8A H8A 125.9 .
V1 C8A H8A 125.9 .
C10A C9A C8A 112.4(14) .
C10A C9A V1 71.2(7) .
C8A C9A V1 71.5(7) .
C10A C9A H9A 123.8 .
C8A C9A H9A 123.8 .
V1 C9A H9A 123.8 .
C9A C10A C11A 106.3(14) .
C9A C10A V1 74.8(7) .
C11A C10A V1 72.9(7) .
C9A C10A H10A 126.4 .
C11A C10A H10A 126.4 .
V1 C10A H10A 126.4 .
N3 B1 C115 104.9(6) .
N3 B1 C121 106.4(6) .
C115 B1 C121 115.9(6) .
N3 B1 C127 104.8(6) .
C115 B1 C127 113.6(6) .
C121 B1 C127 110.1(6) .
N4 B2 C147 104.8(6) .
N4 B2 C135 104.5(6) .
C147 B2 C135 113.0(6) .
N4 B2 C141 106.6(6) .
C147 B2 C141 114.4(6) .
C135 B2 C141 112.5(6) .
C60 C61 C57 108(2) .
C60 C61 H61A 110.2 .
C57 C61 H61A 110.2 .
C60 C61 H61B 110.2 .
C57 C61 H61B 110.2 .
H61A C61 H61B 108.5 .
C1 N1 V1 169.7(8) .
N1 C1 C2 170.4(11) .
C16 C12 C13 108.0(12) .
C16 C12 V1 72.7(6) .
C13 C12 V1 71.4(6) .
C16 C12 H12 125.9 .
C13 C12 H12 125.9 .
V1 C12 H12 125.9 .
C12 C13 C14 107.2(11) .
C12 C13 V1 73.2(6) .
C14 C13 V1 72.4(6) .
C12 C13 H13 126.1 .
C14 C13 H13 126.1 .
V1 C13 H13 126.1 .
C15 C14 C13 107.8(11) .
C15 C14 V1 72.1(6) .
C13 C14 V1 71.6(6) .
C15 C14 H14 126 .
C13 C14 H14 126 .
V1 C14 H14 126 .
C12 C16 C15 108.4(12) .
C12 C16 V1 72.8(6) .
C15 C16 V1 71.3(6) .
C12 C16 H16 125.7 .
C15 C16 H16 125.7 .
V1 C16 H16 125.7 .
C14 C15 C16 108.6(12) .
C14 C15 V1 73.4(6) .
C16 C15 V1 73.3(6) .
C14 C15 H15 125.5 .
C16 C15 H15 125.5 .
V1 C15 H15 125.5 .

loop_
_geom_bond_atom_site_label_1
_geom_bond_atom_site_label_2
_geom_bond_distance
_geom_bond_site_symmetry_2
C6 N2 1.113(10) 2_666
C6 C4 1.720(18) .
C2 C4 1.108(14) .
C2 C3 1.409(13) .
C2 C1 1.741(19) .
C3 N3 1.118(9) .
C115 C116 1.349(9) .
C115 C120 1.378(10) .
C115 B1 1.614(11) .
C116 F16 1.344(8) .
C116 C117 1.393(11) .
C117 F17 1.317(9) .
C117 C118 1.373(12) .
C118 F18 1.347(9) .
C118 C119 1.353(11) .
C119 F19 1.343(9) .
C119 C120 1.388(11) .
C120 F20 1.362(8) .
C121 C122 1.385(10) .
C121 C126 1.402(10) .
C121 B1 1.623(10) .
C122 C123 1.353(10) .
C122 F22 1.356(7) .
C123 F23 1.341(9) .
C123 C124 1.401(10) .
C124 F24 1.322(9) .
C124 C125 1.343(11) .
C125 C126 1.374(11) .
C125 F25 1.377(9) .
C126 F26 1.332(9) .
C127 C128 1.375(10) .
C127 C132 1.375(9) .
C127 B1 1.661(11) .
C128 F28 1.353(9) .
C128 C129 1.366(11) .
C129 F29 1.357(9) .
C129 C130 1.374(12) .
C130 F30 1.351(10) .
C130 C131 1.354(12) .
C131 F31 1.328(9) .
C131 C132 1.379(11) .
C132 F32 1.346(9) .
C4 C5 1.372(12) .
C5 N4 1.141(9) .
C135 C136 1.361(9) .
C135 C140 1.388(10) .
C135 B2 1.634(11) .
C136 C137 1.342(11) .
C136 F36 1.375(9) .
C137 C138 1.336(11) .
C137 F37 1.353(9) .
C138 F38 1.336(9) .
C138 C139 1.364(11) .
C139 F39 1.338(8) .
C139 C140 1.388(10) .
C140 F40 1.357(8) .
C141 C146 1.346(9) .
C141 C142 1.385(10) .
C141 B2 1.646(10) .
C142 F42 1.341(8) .
C142 C143 1.388(10) .
C143 F43 1.332(9) .
C143 C144 1.353(11) .
C144 F44 1.350(8) .
C144 C145 1.354(11) .
C145 F45 1.339(8) .
C145 C146 1.391(10) .
C146 F46 1.352(8) .
C147 C148 1.360(10) .
C147 C152 1.392(11) .
C147 B2 1.617(11) .
C148 F48 1.337(9) .
C148 C149 1.345(11) .
C149 C150 1.324(14) .
C149 F49 1.352(13) .
C150 F50 1.319(11) .
C150 C151 1.357(16) .
C151 F51 1.377(13) .
C151 C152 1.380(14) .
C152 F52 1.368(11) .
C53 O1 1.344(11) .
C53 C54 1.486(14) .
C53 H53A 0.97 .
C53 H53B 0.97 .
C54 C55 1.473(15) .
C54 H54A 0.97 .
C54 H54B 0.97 .
C55 C56 1.509(17) .
C55 H55A 0.97 .
C55 H55B 0.97 .
C56 O1 1.362(13) .
C56 H56A 0.97 .
C56 H56B 0.97 .
C57 O2 1.318(18) .
C57 C61 1.43(3) .
C57 H57A 0.97 .
C57 H57B 0.97 .
O2 C59 1.391(19) .
C59 C60 1.40(2) .
C59 H59A 0.97 .
C59 H59B 0.97 .
C60 C61 1.31(3) .
C60 H60A 0.97 .
C60 H60B 0.97 .
N2 C6 1.113(10) 2_666
N2 V1 2.012(7) .
N3 B1 1.554(10) .
N4 B2 1.567(10) .
V1 N1 2.011(7) .
V1 C10A 2.237(11) .
V1 C15 2.246(10) .
V1 C8A 2.247(10) .
V1 C11A 2.251(11) .
V1 C13 2.251(10) .
V1 C14 2.262(9) .
V1 C16 2.272(10) .
V1 C12 2.274(10) .
V1 C7A 2.278(11) .
V1 C9A 2.280(10) .
C11A C10A 1.360(14) .
C11A C7A 1.413(13) .
C11A H11A 0.98 .
C7A C8A 1.400(13) .
C7A H7A 0.98 .
C8A C9A 1.330(13) .
C8A H8A 0.98 .
C9A C10A 1.324(13) .
C9A H9A 0.98 .
C10A H10A 0.98 .
C61 H61A 0.97 .
C61 H61B 0.97 .
N1 C1 1.103(10) .
C12 C16 1.348(14) .
C12 C13 1.374(14) .
C12 H12 0.98 .
C13 C14 1.393(13) .
C13 H13 0.98 .
C14 C15 1.338(14) .
C14 H14 0.98 .
C16 C15 1.375(14) .
C16 H16 0.98 .
C15 H15 0.98 .
